data_4038190
loop_
_publ_author_name
'Chen, Jin-Yu'
'Selvaraju, Manikandan'
'Lin, Yen-Tzu'
'Dhole, Sandip'
'Lin, Chih-Yu'
'Sun, Chung-Ming'

_publ_section_title
;
 Molecular Iodine-Promoted [3 + 2] Oxidative Cyclization for the Synthesis
 of Heteroarene-Fused [1,2,4] Thiadiazoles/Selenadiazoles.
;
_journal_issue 8
_journal_name_full 'The Journal of organic chemistry'
_journal_page_first 5570
_journal_page_last 5579
_journal_paper_doi 10.1021/acs.joc.0c00421
_journal_volume 85
_journal_year 2020
_chemical_formula_moiety 'C24 H26 N4 O3 Se'
_chemical_formula_sum 'C24 H26 N4 O3 Se'
_chemical_formula_weight 497.45
_space_group_crystal_system monoclinic
_space_group_IT_number 14
_space_group_name_Hall '-P 2ybc'
_space_group_name_H-M_alt 'P 1 21/c 1'
_atom_sites_solution_hydrogens geom
_audit_creation_method SHELXL-2014/6
_cell_angle_alpha 90
_cell_angle_beta 100.414(3)
_cell_angle_gamma 90
_cell_formula_units_Z 4
_cell_length_a 11.4655(7)
_cell_length_b 12.7451(8)
_cell_length_c 15.4702(11)
_cell_measurement_reflns_used 8319
_cell_measurement_temperature 100(2)
_cell_measurement_theta_max 26.3372
_cell_measurement_theta_min 2.4116
_cell_volume 2223.4(3)
_computing_cell_refinement 'SAINT V8.34A (Bruker AXS Inc., 2013)'
_computing_data_collection 'APEX2 (Bruker AXS, 2010)'
_computing_data_reduction 'SAINT V8.34A (Bruker AXS Inc., 2013)'
_computing_molecular_graphics 'SHELXTL (Sheldrick, 2008)'
_computing_publication_material SHELXTL
_computing_structure_refinement 'SHELXL-2014/6 (Sheldrick, 2014)'
_diffrn_ambient_temperature 100(2)
_diffrn_detector_area_resol_mean 8.3333
_diffrn_measured_fraction_theta_full 0.999
_diffrn_measured_fraction_theta_max 0.990
_diffrn_measurement_device_type 'Bruker APEX-II CCD'
_diffrn_measurement_method '\f and \w scans'
_diffrn_radiation_type MoK\a
_diffrn_radiation_wavelength 0.71073
_diffrn_reflns_av_R_equivalents 0.0468
_diffrn_reflns_av_unetI/netI 0.0413
_diffrn_reflns_Laue_measured_fraction_full 0.999
_diffrn_reflns_Laue_measured_fraction_max 0.990
_diffrn_reflns_limit_h_max 14
_diffrn_reflns_limit_h_min -12
_diffrn_reflns_limit_k_max 15
_diffrn_reflns_limit_k_min -15
_diffrn_reflns_limit_l_max 19
_diffrn_reflns_limit_l_min -18
_diffrn_reflns_number 17686
_diffrn_reflns_point_group_measured_fraction_full 0.999
_diffrn_reflns_point_group_measured_fraction_max 0.990
_diffrn_reflns_theta_full 25.242
_diffrn_reflns_theta_max 26.475
_diffrn_reflns_theta_min 1.806
_exptl_absorpt_coefficient_mu 1.723
_exptl_absorpt_correction_T_max 0.7454
_exptl_absorpt_correction_T_min 0.5685
_exptl_absorpt_correction_type multi-scan
_exptl_absorpt_process_details 'SADABS V2014/4 (Bruker AXS Inc.)'
_exptl_crystal_colour yellow
_exptl_crystal_density_diffrn 1.486
_exptl_crystal_density_meas ?
_exptl_crystal_density_method 'not measured'
_exptl_crystal_description lump
_exptl_crystal_F_000 1024
_exptl_crystal_size_max 0.20
_exptl_crystal_size_mid 0.18
_exptl_crystal_size_min 0.17
_refine_diff_density_max 0.636
_refine_diff_density_min -0.248
_refine_diff_density_rms 0.059
_refine_ls_extinction_method none
_refine_ls_goodness_of_fit_ref 1.059
_refine_ls_hydrogen_treatment constr
_refine_ls_matrix_type full
_refine_ls_number_parameters 291
_refine_ls_number_reflns 4543
_refine_ls_number_restraints 0
_refine_ls_restrained_S_all 1.059
_refine_ls_R_factor_all 0.0360
_refine_ls_R_factor_gt 0.0297
_refine_ls_shift/su_max 0.000
_refine_ls_shift/su_mean 0.000
_refine_ls_structure_factor_coef Fsqd
_refine_ls_weighting_details 'w=1/[\s^2^(Fo^2^)+(0.0344P)^2^+0.4410P] where P=(Fo^2^+2Fc^2^)/3'
_refine_ls_weighting_scheme calc
_refine_ls_wR_factor_gt 0.0738
_refine_ls_wR_factor_ref 0.0769
_reflns_Friedel_coverage 0.000
_reflns_number_gt 3927
_reflns_number_total 4543
_reflns_threshold_expression 'I > 2\s(I)'
_cod_data_source_file jo0c00421_si_010.cif
_cod_data_source_block 8ab
_cod_depositor_comments
;
The following automatic conversions were performed:

data item '_exptl_crystal_density_meas' value 'not measured' was
changed to '?' -- the value is perceived as not measured.

Automatic conversion script
Id: cif_fix_values 7556 2019-12-06 15:28:31Z antanas 

 Adding full bibliography for 4038187--4038192.cif.
;
_cod_original_sg_symbol_H-M 'P 21/c'
_cod_database_code 4038190
_shelx_space_group_comment
;
The symmetry employed for this shelxl refinement is uniquely defined
by the following loop, which should always be used as a source of
symmetry information in preference to the above space-group names.
They are only intended as comments.
;
_shelxl_version_number 2014/6

loop_
_space_group_symop_operation_xyz
'x, y, z'
'-x, y+1/2, -z+1/2'
'-x, -y, -z'
'x, -y-1/2, z-1/2'

loop_
_atom_site_label
_atom_site_type_symbol
_atom_site_fract_x
_atom_site_fract_y
_atom_site_fract_z
_atom_site_U_iso_or_equiv
_atom_site_adp_type
_atom_site_occupancy
_atom_site_site_symmetry_order
_atom_site_calc_flag
_atom_site_refinement_flags_posn
_atom_site_refinement_flags_adp
_atom_site_refinement_flags_occupancy
_atom_site_disorder_assembly
_atom_site_disorder_group
Se1 Se 0.49084(2) 0.15837(2) 0.04825(2) 0.02473(8) Uani 1 1 d . . . . .
O1 O 0.27389(13) 0.70052(11) 0.16095(10) 0.0311(3) Uani 1 1 d . . . . .
O2 O 0.42451(12) 0.81615(10) 0.17458(9) 0.0273(3) Uani 1 1 d . . . . .
O3 O 1.19473(12) 0.40540(11) 0.33830(8) 0.0271(3) Uani 1 1 d . . . . .
N1 N 0.63296(14) 0.22996(13) 0.04917(10) 0.0253(4) Uani 1 1 d . . . . .
N2 N 0.68819(13) 0.41048(12) 0.08058(10) 0.0210(3) Uani 1 1 d . . . . .
N3 N 0.50488(14) 0.35949(12) 0.08873(10) 0.0194(3) Uani 1 1 d . . . . .
N4 N 0.30676(14) 0.30686(12) 0.08118(10) 0.0194(3) Uani 1 1 d . . . . .
C1 C 0.61302(17) 0.32500(15) 0.07059(12) 0.0208(4) Uani 1 1 d . . . . .
C2 C 0.62819(16) 0.49729(14) 0.10518(11) 0.0187(4) Uani 1 1 d . . . . .
C3 C 0.66647(17) 0.59861(15) 0.12400(11) 0.0209(4) Uani 1 1 d . . . . .
H1 H 0.7459 0.6188 0.1228 0.025 Uiso 1 1 calc R U . . .
C4 C 0.58459(17) 0.67006(14) 0.14478(12) 0.0213(4) Uani 1 1 d . . . . .
H2 H 0.6086 0.7405 0.1579 0.026 Uiso 1 1 calc R U . . .
C5 C 0.46719(17) 0.64080(14) 0.14691(12) 0.0201(4) Uani 1 1 d . . . . .
C6 C 0.42893(16) 0.53672(14) 0.12954(11) 0.0190(4) Uani 1 1 d . . . . .
H3 H 0.3499 0.5159 0.1316 0.023 Uiso 1 1 calc R U . . .
C7 C 0.51092(16) 0.46687(14) 0.10948(11) 0.0181(4) Uani 1 1 d . . . . .
C8 C 0.41282(16) 0.28650(14) 0.07607(11) 0.0186(4) Uani 1 1 d . . . . .
C9 C 0.22152(16) 0.21932(14) 0.06414(11) 0.0190(4) Uani 1 1 d . . . . .
H14 H 0.2532 0.1657 0.0273 0.023 Uiso 1 1 calc R U . . .
C10 C 0.10396(16) 0.26001(14) 0.01385(13) 0.0229(4) Uani 1 1 d . . . . .
H4 H 0.1158 0.2885 -0.0435 0.027 Uiso 1 1 calc R U . . .
H5 H 0.0755 0.3178 0.0474 0.027 Uiso 1 1 calc R U . . .
C11 C 0.00982(18) 0.17310(15) -0.00173(14) 0.0248(4) Uani 1 1 d . . . . .
H13 H -0.0668 0.2033 -0.0308 0.030 Uiso 1 1 calc R U . . .
H6 H 0.0336 0.1194 -0.0414 0.030 Uiso 1 1 calc R U . . .
C12 C -0.00573(18) 0.12130(16) 0.08454(14) 0.0275(4) Uani 1 1 d . . . . .
H11 H -0.0392 0.1728 0.1212 0.033 Uiso 1 1 calc R U . . .
H12 H -0.0622 0.0621 0.0720 0.033 Uiso 1 1 calc R U . . .
C13 C 0.11175(18) 0.08121(15) 0.13442(13) 0.0287(5) Uani 1 1 d . . . . .
H7 H 0.1404 0.0237 0.1006 0.034 Uiso 1 1 calc R U . . .
H10 H 0.1002 0.0523 0.1917 0.034 Uiso 1 1 calc R U . . .
C14 C 0.20530(19) 0.16826(14) 0.15022(13) 0.0252(4) Uani 1 1 d . . . . .
H8 H 0.1807 0.2222 0.1894 0.030 Uiso 1 1 calc R U . . .
H9 H 0.2818 0.1384 0.1799 0.030 Uiso 1 1 calc R U . . .
C15 C 0.37758(17) 0.71921(15) 0.16176(12) 0.0223(4) Uani 1 1 d . . . . .
C16 C 0.34029(19) 0.89990(16) 0.17221(15) 0.0337(5) Uani 1 1 d . . . . .
H17 H 0.2897 0.9026 0.1140 0.051 Uiso 1 1 calc R U . . .
H16 H 0.3825 0.9666 0.1842 0.051 Uiso 1 1 calc R U . . .
H15 H 0.2911 0.8876 0.2168 0.051 Uiso 1 1 calc R U . . .
C17 C 0.80544(16) 0.41330(17) 0.05548(12) 0.0248(4) Uani 1 1 d . . . . .
H18 H 0.8100 0.4753 0.0176 0.030 Uiso 1 1 calc R U . . .
H19 H 0.8153 0.3499 0.0206 0.030 Uiso 1 1 calc R U . . .
C18 C 0.90572(16) 0.41830(14) 0.13357(12) 0.0199(4) Uani 1 1 d . . . . .
C19 C 0.91297(17) 0.34508(13) 0.20133(13) 0.0211(4) Uani 1 1 d . . . . .
H26 H 0.8506 0.2960 0.2012 0.025 Uiso 1 1 calc R U . . .
C20 C 1.00989(17) 0.34341(14) 0.26841(13) 0.0216(4) Uani 1 1 d . . . . .
H25 H 1.0143 0.2928 0.3140 0.026 Uiso 1 1 calc R U . . .
C21 C 1.10147(16) 0.41538(14) 0.26989(12) 0.0199(4) Uani 1 1 d . . . . .
C22 C 1.29052(19) 0.47694(17) 0.34122(14) 0.0355(5) Uani 1 1 d . . . . .
H21 H 1.3245 0.4694 0.2878 0.053 Uiso 1 1 calc R U . . .
H20 H 1.3515 0.4619 0.3928 0.053 Uiso 1 1 calc R U . . .
H22 H 1.2616 0.5488 0.3451 0.053 Uiso 1 1 calc R U . . .
C23 C 1.09429(16) 0.49110(14) 0.20454(12) 0.0195(4) Uani 1 1 d . . . . .
H24 H 1.1552 0.5420 0.2061 0.023 Uiso 1 1 calc R U . . .
C24 C 0.99610(16) 0.49106(15) 0.13665(12) 0.0211(4) Uani 1 1 d . . . . .
H23 H 0.9911 0.5422 0.0914 0.025 Uiso 1 1 calc R U . . .

loop_
_atom_site_aniso_label
_atom_site_aniso_U_11
_atom_site_aniso_U_22
_atom_site_aniso_U_33
_atom_site_aniso_U_23
_atom_site_aniso_U_13
_atom_site_aniso_U_12
Se1 0.01973(13) 0.02063(12) 0.03358(13) -0.00337(8) 0.00414(9) 0.00198(8)
O1 0.0235(8) 0.0266(7) 0.0461(9) -0.0055(7) 0.0144(6) -0.0015(6)
O2 0.0261(8) 0.0214(7) 0.0346(8) -0.0064(6) 0.0062(6) -0.0005(6)
O3 0.0208(7) 0.0307(7) 0.0270(7) 0.0054(6) -0.0033(6) -0.0039(6)
N1 0.0177(9) 0.0269(9) 0.0307(9) -0.0042(7) 0.0028(7) 0.0005(7)
N2 0.0126(8) 0.0272(8) 0.0233(8) -0.0047(7) 0.0036(6) -0.0001(6)
N3 0.0132(8) 0.0223(8) 0.0222(8) -0.0031(6) 0.0024(6) 0.0000(6)
N4 0.0179(8) 0.0192(7) 0.0216(8) -0.0005(6) 0.0045(6) -0.0011(6)
C1 0.0144(10) 0.0280(10) 0.0192(9) -0.0027(8) 0.0008(7) 0.0010(8)
C2 0.0149(9) 0.0266(10) 0.0141(9) -0.0008(7) 0.0015(7) 0.0009(7)
C3 0.0159(9) 0.0284(10) 0.0185(9) 0.0001(8) 0.0034(7) -0.0051(8)
C4 0.0228(11) 0.0235(9) 0.0175(9) -0.0011(7) 0.0030(8) -0.0056(8)
C5 0.0194(10) 0.0241(9) 0.0167(9) -0.0004(7) 0.0029(7) -0.0004(8)
C6 0.0151(9) 0.0236(9) 0.0184(9) -0.0004(7) 0.0031(7) -0.0025(8)
C7 0.0163(9) 0.0221(9) 0.0151(9) -0.0023(7) 0.0006(7) -0.0031(7)
C8 0.0191(10) 0.0195(9) 0.0171(9) 0.0004(7) 0.0030(7) -0.0003(7)
C9 0.0179(10) 0.0183(9) 0.0219(9) -0.0034(7) 0.0059(7) 0.0005(7)
C10 0.0200(10) 0.0193(9) 0.0293(10) 0.0012(8) 0.0045(8) -0.0018(8)
C11 0.0190(10) 0.0210(9) 0.0334(11) -0.0024(8) 0.0019(8) -0.0015(8)
C12 0.0261(11) 0.0224(9) 0.0379(11) -0.0080(9) 0.0162(9) -0.0075(8)
C13 0.0332(12) 0.0245(10) 0.0296(11) 0.0047(8) 0.0084(9) -0.0061(9)
C14 0.0275(11) 0.0251(10) 0.0231(10) 0.0007(8) 0.0046(8) -0.0033(8)
C15 0.0233(11) 0.0240(10) 0.0201(9) -0.0015(8) 0.0049(8) -0.0025(8)
C16 0.0338(13) 0.0253(10) 0.0434(13) -0.0058(9) 0.0109(10) 0.0034(9)
C17 0.0144(10) 0.0371(11) 0.0243(10) -0.0067(8) 0.0071(8) -0.0015(8)
C18 0.0144(9) 0.0242(9) 0.0219(9) -0.0071(8) 0.0057(7) 0.0027(7)
C19 0.0173(10) 0.0196(9) 0.0280(10) -0.0075(8) 0.0088(8) -0.0031(7)
C20 0.0220(10) 0.0190(9) 0.0248(10) 0.0003(7) 0.0068(8) 0.0020(8)
C21 0.0165(10) 0.0215(9) 0.0217(9) -0.0043(7) 0.0034(7) 0.0031(7)
C22 0.0207(11) 0.0443(13) 0.0369(12) 0.0065(10) -0.0072(9) -0.0087(10)
C23 0.0150(9) 0.0194(9) 0.0247(10) -0.0031(7) 0.0055(7) -0.0022(7)
C24 0.0174(10) 0.0246(9) 0.0225(10) -0.0003(8) 0.0067(7) 0.0014(8)

loop_
_atom_type_symbol
_atom_type_description
_atom_type_scat_dispersion_real
_atom_type_scat_dispersion_imag
_atom_type_scat_source
C C 0.0033 0.0016 'International Tables Vol C Tables 4.2.6.8 and 6.1.1.4'
H H 0.0000 0.0000 'International Tables Vol C Tables 4.2.6.8 and 6.1.1.4'
N N 0.0061 0.0033 'International Tables Vol C Tables 4.2.6.8 and 6.1.1.4'
O O 0.0106 0.0060 'International Tables Vol C Tables 4.2.6.8 and 6.1.1.4'
Se Se -0.0929 2.2259 'International Tables Vol C Tables 4.2.6.8 and 6.1.1.4'

loop_
_geom_angle_atom_site_label_1
_geom_angle_atom_site_label_2
_geom_angle_atom_site_label_3
_geom_angle
_geom_angle_site_symmetry_1
_geom_angle_site_symmetry_3
_geom_angle_publ_flag
N1 Se1 C8 91.36(7) . . ?
C15 O2 C16 115.40(16) . . ?
C21 O3 C22 117.15(15) . . ?
C1 N1 Se1 105.47(13) . . ?
C1 N2 C2 109.18(15) . . ?
C1 N2 C17 125.01(16) . . ?
C2 N2 C17 125.13(16) . . ?
C1 N3 C8 116.15(15) . . ?
C1 N3 C7 110.19(15) . . ?
C8 N3 C7 133.40(16) . . ?
C8 N4 C9 116.67(15) . . ?
N1 C1 N2 129.44(18) . . ?
N1 C1 N3 123.75(18) . . ?
N2 C1 N3 106.81(15) . . ?
C3 C2 N2 130.43(17) . . ?
C3 C2 C7 121.11(17) . . ?
N2 C2 C7 108.46(15) . . ?
C2 C3 C4 117.47(17) . . ?
C2 C3 H1 121.3 . . ?
C4 C3 H1 121.3 . . ?
C3 C4 C5 121.57(17) . . ?
C3 C4 H2 119.2 . . ?
C5 C4 H2 119.2 . . ?
C4 C5 C6 120.88(17) . . ?
C4 C5 C15 121.33(17) . . ?
C6 C5 C15 117.68(17) . . ?
C7 C6 C5 116.90(17) . . ?
C7 C6 H3 121.5 . . ?
C5 C6 H3 121.5 . . ?
C6 C7 N3 132.63(17) . . ?
C6 C7 C2 122.02(16) . . ?
N3 C7 C2 105.34(15) . . ?
N4 C8 N3 124.66(17) . . ?
N4 C8 Se1 132.36(14) . . ?
N3 C8 Se1 102.96(12) . . ?
N4 C9 C10 109.32(14) . . ?
N4 C9 C14 110.39(14) . . ?
C10 C9 C14 110.85(16) . . ?
N4 C9 H14 108.7 . . ?
C10 C9 H14 108.7 . . ?
C14 C9 H14 108.7 . . ?
C9 C10 C11 111.55(15) . . ?
C9 C10 H4 109.3 . . ?
C11 C10 H4 109.3 . . ?
C9 C10 H5 109.3 . . ?
C11 C10 H5 109.3 . . ?
H4 C10 H5 108.0 . . ?
C12 C11 C10 111.37(17) . . ?
C12 C11 H13 109.4 . . ?
C10 C11 H13 109.4 . . ?
C12 C11 H6 109.4 . . ?
C10 C11 H6 109.4 . . ?
H13 C11 H6 108.0 . . ?
C13 C12 C11 110.92(17) . . ?
C13 C12 H11 109.5 . . ?
C11 C12 H11 109.5 . . ?
C13 C12 H12 109.5 . . ?
C11 C12 H12 109.5 . . ?
H11 C12 H12 108.0 . . ?
C12 C13 C14 111.69(16) . . ?
C12 C13 H7 109.3 . . ?
C14 C13 H7 109.3 . . ?
C12 C13 H10 109.3 . . ?
C14 C13 H10 109.3 . . ?
H7 C13 H10 107.9 . . ?
C9 C14 C13 111.25(16) . . ?
C9 C14 H8 109.4 . . ?
C13 C14 H8 109.4 . . ?
C9 C14 H9 109.4 . . ?
C13 C14 H9 109.4 . . ?
H8 C14 H9 108.0 . . ?
O1 C15 O2 123.18(18) . . ?
O1 C15 C5 124.99(17) . . ?
O2 C15 C5 111.82(16) . . ?
O2 C16 H17 109.5 . . ?
O2 C16 H16 109.5 . . ?
H17 C16 H16 109.5 . . ?
O2 C16 H15 109.5 . . ?
H17 C16 H15 109.5 . . ?
H16 C16 H15 109.5 . . ?
N2 C17 C18 113.01(15) . . ?
N2 C17 H18 109.0 . . ?
C18 C17 H18 109.0 . . ?
N2 C17 H19 109.0 . . ?
C18 C17 H19 109.0 . . ?
H18 C17 H19 107.8 . . ?
C24 C18 C19 118.66(17) . . ?
C24 C18 C17 120.81(17) . . ?
C19 C18 C17 120.40(17) . . ?
C20 C19 C18 120.48(17) . . ?
C20 C19 H26 119.8 . . ?
C18 C19 H26 119.8 . . ?
C19 C20 C21 120.40(17) . . ?
C19 C20 H25 119.8 . . ?
C21 C20 H25 119.8 . . ?
O3 C21 C23 124.26(17) . . ?
O3 C21 C20 115.69(16) . . ?
C23 C21 C20 120.05(17) . . ?
O3 C22 H21 109.5 . . ?
O3 C22 H20 109.5 . . ?
H21 C22 H20 109.5 . . ?
O3 C22 H22 109.5 . . ?
H21 C22 H22 109.5 . . ?
H20 C22 H22 109.5 . . ?
C21 C23 C24 118.79(17) . . ?
C21 C23 H24 120.6 . . ?
C24 C23 H24 120.6 . . ?
C18 C24 C23 121.57(17) . . ?
C18 C24 H23 119.2 . . ?
C23 C24 H23 119.2 . . ?

loop_
_geom_bond_atom_site_label_1
_geom_bond_atom_site_label_2
_geom_bond_distance
_geom_bond_site_symmetry_2
_geom_bond_publ_flag
Se1 N1 1.8653(16) . ?
Se1 C8 1.9472(18) . ?
O1 C15 1.210(2) . ?
O2 C15 1.348(2) . ?
O2 C16 1.435(2) . ?
O3 C21 1.368(2) . ?
O3 C22 1.422(2) . ?
N1 C1 1.287(2) . ?
N2 C1 1.380(2) . ?
N2 C2 1.392(2) . ?
N2 C17 1.466(2) . ?
N3 C1 1.391(2) . ?
N3 C8 1.394(2) . ?
N3 C7 1.405(2) . ?
N4 C8 1.260(2) . ?
N4 C9 1.475(2) . ?
C2 C3 1.378(3) . ?
C2 C7 1.412(2) . ?
C3 C4 1.387(3) . ?
C3 H1 0.9500 . ?
C4 C5 1.403(3) . ?
C4 H2 0.9500 . ?
C5 C6 1.408(2) . ?
C5 C15 1.481(3) . ?
C6 C7 1.370(3) . ?
C6 H3 0.9500 . ?
C9 C10 1.520(3) . ?
C9 C14 1.524(3) . ?
C9 H14 1.0000 . ?
C10 C11 1.535(3) . ?
C10 H4 0.9900 . ?
C10 H5 0.9900 . ?
C11 C12 1.528(3) . ?
C11 H13 0.9900 . ?
C11 H6 0.9900 . ?
C12 C13 1.515(3) . ?
C12 H11 0.9900 . ?
C12 H12 0.9900 . ?
C13 C14 1.532(3) . ?
C13 H7 0.9900 . ?
C13 H10 0.9900 . ?
C14 H8 0.9900 . ?
C14 H9 0.9900 . ?
C16 H17 0.9800 . ?
C16 H16 0.9800 . ?
C16 H15 0.9800 . ?
C17 C18 1.511(2) . ?
C17 H18 0.9900 . ?
C17 H19 0.9900 . ?
C18 C24 1.385(3) . ?
C18 C19 1.395(3) . ?
C19 C20 1.377(3) . ?
C19 H26 0.9500 . ?
C20 C21 1.391(3) . ?
C20 H25 0.9500 . ?
C21 C23 1.389(3) . ?
C22 H21 0.9800 . ?
C22 H20 0.9800 . ?
C22 H22 0.9800 . ?
C23 C24 1.394(3) . ?
C23 H24 0.9500 . ?
C24 H23 0.9500 . ?
